data_7015659
loop_
_publ_author_name
'El Moll, Hani'
'S\'emeril, David'
'Matt, Dominique'
'Charbonni\`ere, Lo\"ic'
'Toupet, Lo\"ic'

_publ_section_title
;
 Infinite terbium(III) chains formed from a tetra-phosphorylated
 resorcinarene cavitand.
;
_journal_issue 17
_journal_name_full 'Dalton transactions (Cambridge, England : 2003)'
_journal_page_first 4391
_journal_page_last 4393
_journal_paper_doi 10.1039/c0dt01808b
_journal_volume 40
_journal_year 2011
_chemical_formula_sum 'C134 H168 F18 N4 O38 P4 S14 Tb2'
_chemical_formula_weight 3675.28
_chemical_name_systematic
;
?
;
_space_group_IT_number 15
_symmetry_cell_setting monoclinic
_symmetry_space_group_name_Hall '-C 2yc'
_symmetry_space_group_name_H-M 'C 1 2/c 1'
_atom_sites_solution_hydrogens geom
_atom_sites_solution_primary direct
_atom_sites_solution_secondary difmap
_audit_creation_method SHELXL-97
_cell_angle_alpha 90.00
_cell_angle_beta 122.977(4)
_cell_angle_gamma 90.00
_cell_formula_units_Z 4
_cell_length_a 39.2090(10)
_cell_length_b 17.3105(3)
_cell_length_c 29.2837(8)
_cell_measurement_temperature 100(2)
_cell_volume 16673.5(10)
_computing_cell_refinement 'CrysAlis RED, Oxford Diffraction Ltd.,Version 1.171.26'
_computing_data_collection 'CrysAlis CCD, Oxford Diffraction Ltd.,Version 1.171.26'
_computing_data_reduction 'CrysAlis RED, Oxford Diffraction Ltd.,Version 1.171.26'
_computing_molecular_graphics 'PLATON_(Spek, 1998)'
_computing_publication_material 'SHELXL-97 (Sheldrick, 1997)'
_computing_structure_refinement 'SHELXL-97 (Sheldrick, 1997)'
_computing_structure_solution 'SIR-97_(Altomare& al., 1998)'
_diffrn_ambient_temperature 100(2)
_diffrn_detector_area_resol_mean 19.64
_diffrn_measured_fraction_theta_full 0.998
_diffrn_measured_fraction_theta_max 0.998
_diffrn_measurement_device_type 'CCD Saphire 3 Xcalibur'
_diffrn_measurement_method 'omega scan'
_diffrn_radiation_monochromator graphite
_diffrn_radiation_source 'fine-focus sealed tube'
_diffrn_radiation_type MoK\a
_diffrn_radiation_wavelength 0.71069
_diffrn_reflns_av_R_equivalents 0.0818
_diffrn_reflns_av_sigmaI/netI 0.1359
_diffrn_reflns_limit_h_max 44
_diffrn_reflns_limit_h_min -50
_diffrn_reflns_limit_k_max 22
_diffrn_reflns_limit_k_min -21
_diffrn_reflns_limit_l_max 37
_diffrn_reflns_limit_l_min -26
_diffrn_reflns_number 60843
_diffrn_reflns_theta_full 27.00
_diffrn_reflns_theta_max 27.00
_diffrn_reflns_theta_min 2.58
_exptl_absorpt_coefficient_mu 1.146
_exptl_absorpt_correction_type none
_exptl_crystal_colour colourless
_exptl_crystal_density_diffrn 1.464
_exptl_crystal_density_method 'not measured'
_exptl_crystal_description prism
_exptl_crystal_F_000 7520
_exptl_crystal_size_max 0.24
_exptl_crystal_size_mid 0.12
_exptl_crystal_size_min 0.12
_refine_diff_density_max 2.361
_refine_diff_density_min -1.180
_refine_diff_density_rms 0.144
_refine_ls_extinction_method none
_refine_ls_goodness_of_fit_ref 0.960
_refine_ls_hydrogen_treatment constr
_refine_ls_matrix_type full
_refine_ls_number_parameters 929
_refine_ls_number_reflns 18182
_refine_ls_number_restraints 0
_refine_ls_restrained_S_all 0.960
_refine_ls_R_factor_all 0.1164
_refine_ls_R_factor_gt 0.0612
_refine_ls_shift/su_max 0.026
_refine_ls_shift/su_mean 0.001
_refine_ls_structure_factor_coef Fsqd
_refine_ls_weighting_details 'calc w=1/[\s^2^(Fo^2^)+(0.0792P)^2^+0.0000P] where P=(Fo^2^+2Fc^2^)/3'
_refine_ls_weighting_scheme calc
_refine_ls_wR_factor_gt 0.1523
_refine_ls_wR_factor_ref 0.1648
_reflns_number_gt 9841
_reflns_number_total 18182
_reflns_threshold_expression >2sigma(I)
_cod_data_source_file c0dt01808b.txt
_cod_data_source_block he39c2c
_cod_depositor_comments
;
The following automatic conversions were performed:
'_symmetry_cell_setting' value 'Monoclinic' changed to 'monoclinic'
according to '/home/saulius/struct/CIF-dictionaries/cif_core.dic'
dictionary named 'cif_core.dic' version 2.4.1 from 2010-06-29.

Automatic conversion script
Id: cif_fix_enum 1555 2011-01-17 13:19:09Z saulius 
;
_cod_original_cell_volume 16673.5(7)
_cod_original_sg_symbol_H-M C2/c
_cod_database_code 7015659

loop_
_symmetry_equiv_pos_as_xyz
'x, y, z'
'-x, y, -z+1/2'
'x+1/2, y+1/2, z'
'-x+1/2, y+1/2, -z+1/2'
'-x, -y, -z'
'x, -y, z-1/2'
'-x+1/2, -y+1/2, -z'
'x+1/2, -y+1/2, z-1/2'

loop_
_atom_site_label
_atom_site_type_symbol
_atom_site_fract_x
_atom_site_fract_y
_atom_site_fract_z
_atom_site_U_iso_or_equiv
_atom_site_adp_type
_atom_site_occupancy
_atom_site_symmetry_multiplicity
_atom_site_calc_flag
_atom_site_refinement_flags
_atom_site_disorder_assembly
_atom_site_disorder_group
N1 N 0.5000 0.3250(6) 0.7500 0.065(3) Uiso 1 2 d S . .
C70 C 0.5160(5) 0.3948(9) 0.7328(6) 0.042(4) Uiso 0.50 1 d P . .
C71 C 0.5304(4) 0.4576(8) 0.7232(6) 0.039(3) Uiso 0.50 1 d P . .
N2 N 0.5645(4) 0.4424(8) 0.3254(5) 0.049(3) Uiso 0.50 1 d P . .
C72 C 0.5504(7) 0.3796(13) 0.3015(9) 0.080(6) Uiso 0.50 1 d P . .
C73 C 0.5339(7) 0.3242(15) 0.2741(10) 0.097(7) Uiso 0.50 1 d P . .
N3 N 0.7104(3) 0.2036(6) 0.6397(4) 0.027(2) Uiso 0.50 1 d P . .
C74 C 0.6982(4) 0.1651(8) 0.6095(6) 0.035(3) Uiso 0.50 1 d P . .
C75 C 0.6796(7) 0.1058(13) 0.5688(9) 0.092(7) Uiso 0.50 1 d P . .
N4 N 1.0000 0.5057(5) 0.7500 0.044(2) Uiso 1 2 d S . .
C76 C 1.0000 0.4414(7) 0.7500 0.050(3) Uiso 1 2 d S . .
C77 C 1.0000 0.3550(11) 0.7500 0.108(6) Uiso 1 2 d S . .
C61 C 0.5829(3) 0.3315(5) 0.4553(3) 0.049(2) Uani 1 1 d . . .
F1 F 0.54772(15) 0.3077(3) 0.41270(19) 0.0687(14) Uani 1 1 d . . .
F2 F 0.60880(15) 0.3430(3) 0.43912(19) 0.0663(14) Uani 1 1 d . . .
F3 F 0.59879(16) 0.2744(3) 0.49180(18) 0.0628(13) Uani 1 1 d . . .
S5 S 0.57635(5) 0.41990(11) 0.48333(7) 0.0336(4) Uani 1 1 d . . .
O11 O 0.61793(13) 0.4363(3) 0.52796(17) 0.0348(11) Uani 1 1 d . . .
O12 O 0.55956(14) 0.4741(3) 0.43944(17) 0.0407(12) Uani 1 1 d . . .
O13 O 0.54990(14) 0.3970(3) 0.50070(18) 0.0405(12) Uani 1 1 d . . .
C62 C 0.6865(8) 0.3471(8) 0.4037(6) 0.155(9) Uani 1 1 d . . .
F4 F 0.6505(4) 0.3184(5) 0.3692(4) 0.188(6) Uani 1 1 d . . .
F5 F 0.6982(3) 0.3246(5) 0.4530(3) 0.168(4) Uani 1 1 d . . .
F6 F 0.7086(5) 0.3076(5) 0.3903(7) 0.259(8) Uani 1 1 d . . .
S6 S 0.69115(17) 0.44713(19) 0.39634(15) 0.1264(16) Uani 1 1 d . . .
O14 O 0.6633(3) 0.4804(4) 0.4139(3) 0.130(4) Uani 1 1 d . . .
O15 O 0.6736(4) 0.4589(5) 0.3423(4) 0.193(6) Uani 1 1 d . . .
O16 O 0.7317(4) 0.4700(7) 0.4330(5) 0.169(5) Uani 1 1 d . . .
C63 C 0.9014(3) 0.3689(5) 0.7686(4) 0.060(2) Uani 1 1 d . . .
F7 F 0.8863(2) 0.3281(4) 0.7224(3) 0.115(3) Uani 1 1 d . . .
F8 F 0.92485(17) 0.4219(4) 0.7680(3) 0.104(2) Uani 1 1 d . . .
F9 F 0.92437(17) 0.3195(3) 0.8094(2) 0.0863(18) Uani 1 1 d . . .
S7 S 0.86188(7) 0.40831(12) 0.77461(10) 0.0508(6) Uani 1 1 d . . .
O17 O 0.84184(16) 0.4619(3) 0.7302(2) 0.0606(16) Uani 1 1 d . . .
O18 O 0.83999(19) 0.3419(4) 0.7725(3) 0.083(2) Uani 1 1 d . . .
O19 O 0.8852(2) 0.4444(3) 0.8286(2) 0.084(2) Uani 1 1 d . . .
Tb1 Tb 0.647969(9) 0.514147(19) 0.608997(12) 0.02461(10) Uani 1 1 d . . .
P1 P 0.63645(5) 0.36085(10) 0.68780(7) 0.0248(4) Uani 1 1 d . . .
P2 P 0.65536(5) 0.66361(10) 0.52428(6) 0.0224(4) Uani 1 1 d . . .
S1 S 0.70851(7) 0.38106(15) 0.58457(10) 0.0645(7) Uani 1 1 d . . .
S2 S 0.75291(5) 0.51648(11) 0.71155(7) 0.0364(4) Uani 1 1 d . . .
S3 S 0.65068(6) 0.58679(11) 0.72262(7) 0.0387(4) Uani 1 1 d . . .
S4 S 0.54106(5) 0.57684(10) 0.53633(7) 0.0311(4) Uani 1 1 d . . .
C1 C 0.60085(19) 0.3827(4) 0.7080(3) 0.0271(15) Uani 1 1 d . . .
H1A H 0.6153 0.4121 0.7425 0.032 Uiso 1 1 calc R . .
H1B H 0.5788 0.4160 0.6799 0.032 Uiso 1 1 calc R . .
C2 C 0.58223(18) 0.3113(4) 0.7154(2) 0.0238(14) Uani 1 1 d . . .
C3 C 0.60116(17) 0.2734(4) 0.7656(2) 0.0211(13) Uani 1 1 d . . .
C4 C 0.58769(18) 0.2016(3) 0.7720(2) 0.0189(13) Uani 1 1 d . . .
C5 C 0.55398(18) 0.1681(4) 0.7262(2) 0.0212(13) Uani 1 1 d . . .
H5 H 0.5442 0.1196 0.7296 0.025 Uiso 1 1 calc R . .
C6 C 0.53415(18) 0.2048(4) 0.6749(2) 0.0244(14) Uani 1 1 d . . .
C7 C 0.54850(18) 0.2765(4) 0.6709(2) 0.0247(14) Uani 1 1 d . . .
C8 C 0.50736(18) 0.6496(4) 0.4019(3) 0.0304(16) Uani 1 1 d . . .
H8A H 0.5098 0.6320 0.3716 0.036 Uiso 1 1 calc R . .
H8B H 0.5084 0.6033 0.4225 0.036 Uiso 1 1 calc R . .
C9 C 0.55815(17) 0.7344(3) 0.4119(2) 0.0199(13) Uani 1 1 d . . .
C10 C 0.54075(17) 0.8015(3) 0.3818(2) 0.0197(13) Uani 1 1 d . . .
C11 C 0.55808(17) 0.8350(3) 0.3554(2) 0.0176(13) Uani 1 1 d . . .
H11 H 0.5466 0.8809 0.3348 0.021 Uiso 1 1 calc R . .
C12 C 0.59120(17) 0.8029(3) 0.3585(2) 0.0165(12) Uani 1 1 d . . .
C13 C 0.60784(18) 0.7354(4) 0.3884(2) 0.0215(13) Uani 1 1 d . . .
C14 C 0.59301(17) 0.7011(3) 0.4178(2) 0.0190(13) Uani 1 1 d . . .
C15 C 0.61430(17) 0.6343(3) 0.4564(2) 0.0223(14) Uani 1 1 d . . .
H15A H 0.6255 0.5996 0.4408 0.027 Uiso 1 1 calc R . .
H15B H 0.5941 0.6045 0.4595 0.027 Uiso 1 1 calc R . .
C16 C 0.63394(19) 0.6533(4) 0.3489(2) 0.0244(14) Uani 1 1 d . . .
H16A H 0.6537 0.6102 0.3629 0.029 Uiso 1 1 calc R . .
H16B H 0.6064 0.6309 0.3317 0.029 Uiso 1 1 calc R . .
C17 C 0.60868(18) 0.1638(3) 0.8270(2) 0.0196(13) Uani 1 1 d . . .
H17 H 0.6378 0.1805 0.8468 0.024 Uiso 1 1 calc R . .
C18 C 0.60887(18) 0.0752(3) 0.8258(2) 0.0239(14) Uani 1 1 d . B .
H18A H 0.5808 0.0560 0.8102 0.029 Uiso 1 1 calc R . .
H18B H 0.6179 0.0578 0.8019 0.029 Uiso 1 1 calc R . .
C19 C 0.6363(2) 0.0405(4) 0.8816(3) 0.0331(16) Uani 1 1 d . . .
H19A H 0.6284 0.0615 0.9060 0.043 Uiso 1 1 calc R A 1
H19B H 0.6645 0.0573 0.8960 0.043 Uiso 1 1 calc R A 1
C20A C 0.6355(2) -0.0469(5) 0.8836(3) 0.048(2) Uiso 0.504(10) 1 d P B 1
H20A H 0.6070 -0.0637 0.8669 0.063 Uiso 0.504(10) 1 calc PR B 1
H20B H 0.6450 -0.0677 0.8609 0.063 Uiso 0.504(10) 1 calc PR B 1
C21A C 0.6600(5) -0.0807(10) 0.9377(7) 0.059(5) Uiso 0.504(10) 1 d P B 1
H21A H 0.6479 -0.0661 0.9585 0.077 Uiso 0.504(10) 1 calc PR B 1
H21B H 0.6875 -0.0574 0.9564 0.077 Uiso 0.504(10) 1 calc PR B 1
C22A C 0.6646(8) -0.1651(14) 0.9401(10) 0.111(9) Uiso 0.504(10) 1 d P B 1
H22A H 0.6820 -0.1814 0.9782 0.166 Uiso 0.504(10) 1 calc PR B 1
H22B H 0.6770 -0.1807 0.9202 0.166 Uiso 0.504(10) 1 calc PR B 1
H22C H 0.6378 -0.1894 0.9236 0.166 Uiso 0.504(10) 1 calc PR B 1
C20B C 0.6355(2) -0.0469(5) 0.8836(3) 0.048(2) Uiso 0.496(10) 1 d P B 2
H20C H 0.6608 -0.0657 0.9165 0.063 Uiso 0.496(10) 1 calc PR B 2
H20D H 0.6341 -0.0686 0.8513 0.063 Uiso 0.496(10) 1 calc PR B 2
C21B C 0.5992(5) -0.0737(10) 0.8845(7) 0.062(5) Uiso 0.496(10) 1 d P B 2
H21C H 0.5742 -0.0539 0.8516 0.080 Uiso 0.496(10) 1 calc PR B 2
H21D H 0.6008 -0.0507 0.9166 0.080 Uiso 0.496(10) 1 calc PR B 2
C22B C 0.5958(7) -0.1609(12) 0.8866(9) 0.086(7) Uiso 0.496(10) 1 d P B 2
H22D H 0.5714 -0.1738 0.8864 0.129 Uiso 0.496(10) 1 calc PR B 2
H22E H 0.6199 -0.1809 0.9200 0.129 Uiso 0.496(10) 1 calc PR B 2
H22F H 0.5940 -0.1843 0.8549 0.129 Uiso 0.496(10) 1 calc PR B 2
C23 C 0.50211(17) 0.8331(3) 0.3750(2) 0.0216(13) Uani 1 1 d . . .
H23 H 0.5019 0.8146 0.4071 0.026 Uiso 1 1 calc R . .
C24 C 0.49984(19) 0.9211(4) 0.3754(2) 0.0290(15) Uani 1 1 d . . .
H24A H 0.5041 0.9425 0.3475 0.035 Uiso 1 1 calc R . .
H24B H 0.4724 0.9368 0.3658 0.035 Uiso 1 1 calc R . .
C25 C 0.5314(2) 0.9544(5) 0.4304(3) 0.052(2) Uani 1 1 d . . .
H25A H 0.5588 0.9396 0.4396 0.062 Uiso 1 1 calc R . .
H25B H 0.5275 0.9318 0.4584 0.062 Uiso 1 1 calc R . .
C26 C 0.5288(4) 1.0470(7) 0.4321(5) 0.098(4) Uiso 1 1 d . . .
H26A H 0.5537 1.0685 0.4643 0.118 Uiso 1 1 calc R . .
H26B H 0.5249 1.0705 0.3988 0.118 Uiso 1 1 calc R . .
C27 C 0.4909(5) 1.0614(9) 0.4357(6) 0.143(5) Uiso 1 1 d . . .
H27A H 0.4660 1.0463 0.4007 0.171 Uiso 1 1 calc R . .
H27B H 0.4929 1.0283 0.4646 0.171 Uiso 1 1 calc R . .
C28 C 0.4875(6) 1.1381(11) 0.4467(7) 0.192(8) Uiso 1 1 d . . .
H28A H 0.4640 1.1439 0.4500 0.287 Uiso 1 1 calc R . .
H28B H 0.4838 1.1709 0.4170 0.287 Uiso 1 1 calc R . .
H28C H 0.5123 1.1537 0.4809 0.287 Uiso 1 1 calc R . .
C29 C 0.6248(2) 0.2667(4) 0.6601(3) 0.0312(16) Uani 1 1 d . . .
C30 C 0.6355(2) 0.2019(4) 0.6938(3) 0.0380(18) Uani 1 1 d . . .
H30 H 0.6522 0.2083 0.7322 0.046 Uiso 1 1 calc R . .
C31 C 0.6221(2) 0.1291(4) 0.6724(4) 0.046(2) Uani 1 1 d . . .
H31 H 0.6288 0.0856 0.6956 0.055 Uiso 1 1 calc R . .
C32 C 0.5989(3) 0.1205(4) 0.6165(4) 0.052(2) Uani 1 1 d . . .
H32 H 0.5896 0.0704 0.6017 0.063 Uiso 1 1 calc R . .
C33 C 0.5886(2) 0.1828(5) 0.5812(3) 0.050(2) Uani 1 1 d . . .
H33 H 0.5731 0.1755 0.5429 0.060 Uiso 1 1 calc R . .
C34 C 0.6016(2) 0.2561(4) 0.6036(3) 0.0400(18) Uani 1 1 d . . .
H34 H 0.5947 0.2995 0.5803 0.048 Uiso 1 1 calc R . .
C35 C 0.68756(19) 0.3597(4) 0.7462(3) 0.0337(17) Uani 1 1 d . . .
C36 C 0.7167(2) 0.3243(4) 0.7399(3) 0.0440(19) Uani 1 1 d . . .
H36 H 0.7091 0.2987 0.7070 0.053 Uiso 1 1 calc R . .
C37 C 0.7579(2) 0.3270(5) 0.7836(4) 0.059(2) Uani 1 1 d . . .
H37 H 0.7782 0.3034 0.7801 0.071 Uiso 1 1 calc R . .
C38 C 0.7687(2) 0.3639(5) 0.8314(3) 0.055(2) Uani 1 1 d . . .
H38 H 0.7964 0.3646 0.8607 0.066 Uiso 1 1 calc R . .
C39 C 0.7407(2) 0.3988(5) 0.8376(3) 0.046(2) Uani 1 1 d . . .
H39 H 0.7489 0.4246 0.8706 0.055 Uiso 1 1 calc R . .
C40 C 0.6997(2) 0.3971(4) 0.7953(3) 0.0388(18) Uani 1 1 d . . .
H40 H 0.6800 0.4214 0.7999 0.047 Uiso 1 1 calc R . .
C41 C 0.64269(18) 0.7548(4) 0.5400(2) 0.0256(14) Uani 1 1 d . . .
C42 C 0.64473(19) 0.8237(4) 0.5169(2) 0.0307(16) Uani 1 1 d . . .
H42 H 0.6532 0.8227 0.4921 0.037 Uiso 1 1 calc R . .
C43 C 0.6346(2) 0.8931(4) 0.5296(3) 0.0410(18) Uani 1 1 d . . .
H43 H 0.6361 0.9397 0.5136 0.049 Uiso 1 1 calc R . .
C44 C 0.6221(2) 0.8947(5) 0.5655(3) 0.0419(19) Uani 1 1 d . . .
H44 H 0.6149 0.9424 0.5742 0.050 Uiso 1 1 calc R . .
C45 C 0.6201(2) 0.8269(5) 0.5886(3) 0.044(2) Uani 1 1 d . . .
H45 H 0.6118 0.8280 0.6136 0.053 Uiso 1 1 calc R . .
C46 C 0.6300(2) 0.7569(4) 0.5756(3) 0.0346(17) Uani 1 1 d . . .
H46 H 0.6282 0.7104 0.5914 0.041 Uiso 1 1 calc R . .
C47 C 0.70239(18) 0.6752(4) 0.5289(2) 0.0226(14) Uani 1 1 d . . .
C48 C 0.73210(18) 0.7232(4) 0.5699(2) 0.0239(14) Uani 1 1 d . . .
H48 H 0.7255 0.7539 0.5909 0.029 Uiso 1 1 calc R . .
C49 C 0.77053(19) 0.7264(4) 0.5799(2) 0.0277(15) Uani 1 1 d . . .
H49 H 0.7903 0.7599 0.6073 0.033 Uiso 1 1 calc R . .
C50 C 0.7803(2) 0.6813(4) 0.5505(2) 0.0308(16) Uani 1 1 d . . .
H50 H 0.8068 0.6841 0.5570 0.037 Uiso 1 1 calc R . .
C51 C 0.7516(2) 0.6312(4) 0.5108(3) 0.0317(16) Uani 1 1 d . . .
H51 H 0.7589 0.5988 0.4913 0.038 Uiso 1 1 calc R . .
C52 C 0.71306(19) 0.6283(3) 0.4998(2) 0.0239(14) Uani 1 1 d . . .
H52 H 0.6935 0.5945 0.4724 0.029 Uiso 1 1 calc R . .
C53 C 0.7147(5) 0.4330(7) 0.5496(4) 0.168(8) Uani 1 1 d . . .
H53A H 0.6883 0.4525 0.5199 0.251 Uiso 1 1 calc R . .
H53B H 0.7279 0.4045 0.5344 0.251 Uiso 1 1 calc R . .
H53C H 0.7319 0.4765 0.5713 0.251 Uiso 1 1 calc R . .
C54 C 0.7609(3) 0.3534(7) 0.6358(5) 0.100(4) Uani 1 1 d . . .
H54A H 0.7612 0.3191 0.6626 0.150 Uiso 1 1 calc R . .
H54B H 0.7769 0.3998 0.6541 0.150 Uiso 1 1 calc R . .
H54C H 0.7727 0.3265 0.6181 0.150 Uiso 1 1 calc R . .
C55 C 0.7701(2) 0.5868(4) 0.6837(3) 0.045(2) Uani 1 1 d . . .
H55A H 0.7570 0.5775 0.6446 0.067 Uiso 1 1 calc R . .
H55B H 0.7996 0.5829 0.7018 0.067 Uiso 1 1 calc R . .
H55C H 0.7630 0.6386 0.6894 0.067 Uiso 1 1 calc R . .
C56 C 0.7810(2) 0.5474(5) 0.7809(3) 0.050(2) Uani 1 1 d . . .
H56A H 0.7750 0.5134 0.8023 0.075 Uiso 1 1 calc R . .
H56B H 0.7734 0.6006 0.7830 0.075 Uiso 1 1 calc R . .
H56C H 0.8102 0.5453 0.7954 0.075 Uiso 1 1 calc R . .
C57 C 0.6857(3) 0.6632(5) 0.7542(4) 0.065(3) Uani 1 1 d . . .
H57A H 0.7103 0.6517 0.7545 0.098 Uiso 1 1 calc R . .
H57B H 0.6928 0.6694 0.7916 0.098 Uiso 1 1 calc R . .
H57C H 0.6735 0.7112 0.7339 0.098 Uiso 1 1 calc R . .
C58 C 0.6124(3) 0.6277(6) 0.7307(3) 0.066(3) Uani 1 1 d . . .
H58A H 0.5891 0.5926 0.7153 0.099 Uiso 1 1 calc R . .
H58B H 0.6037 0.6775 0.7118 0.099 Uiso 1 1 calc R . .
H58C H 0.6235 0.6355 0.7695 0.099 Uiso 1 1 calc R . .
C59 C 0.5396(2) 0.5233(4) 0.5871(3) 0.0362(17) Uani 1 1 d . . .
H59A H 0.5398 0.4679 0.5803 0.054 Uiso 1 1 calc R . .
H59B H 0.5148 0.5362 0.5859 0.054 Uiso 1 1 calc R . .
H59C H 0.5634 0.5362 0.6231 0.054 Uiso 1 1 calc R . .
C60 C 0.5402(2) 0.6727(4) 0.5571(3) 0.0394(18) Uani 1 1 d . . .
H60A H 0.5408 0.7092 0.5319 0.059 Uiso 1 1 calc R . .
H60B H 0.5640 0.6812 0.5939 0.059 Uiso 1 1 calc R . .
H60C H 0.5154 0.6807 0.5568 0.059 Uiso 1 1 calc R . .
O1 O 0.63661(12) 0.3061(2) 0.80896(16) 0.0240(10) Uani 1 1 d . . .
O2 O 0.53095(12) 0.3133(3) 0.62018(16) 0.0294(11) Uani 1 1 d . . .
O3 O 0.54102(12) 0.6983(3) 0.43704(15) 0.0282(10) Uani 1 1 d . . .
O4 O 0.64174(12) 0.7005(2) 0.39300(15) 0.0221(9) Uani 1 1 d . . .
O5 O 0.69888(13) 0.4407(3) 0.61299(19) 0.0408(12) Uani 1 1 d . . .
O6 O 0.70911(13) 0.5422(3) 0.69038(17) 0.0356(11) Uani 1 1 d . . .
O7 O 0.63080(12) 0.4205(2) 0.64612(16) 0.0273(10) Uani 1 1 d . . .
O8 O 0.63331(13) 0.5942(3) 0.66201(16) 0.0317(11) Uani 1 1 d . . .
O9 O 0.58381(13) 0.5657(3) 0.54941(17) 0.0327(11) Uani 1 1 d . . .
O10 O 0.66171(13) 0.6036(3) 0.56565(16) 0.0312(11) Uani 1 1 d . . .

loop_
_atom_site_aniso_label
_atom_site_aniso_U_11
_atom_site_aniso_U_22
_atom_site_aniso_U_33
_atom_site_aniso_U_23
_atom_site_aniso_U_13
_atom_site_aniso_U_12
C61 0.046(5) 0.057(6) 0.037(5) -0.004(4) 0.018(4) 0.000(4)
F1 0.065(3) 0.066(3) 0.050(3) -0.023(2) 0.015(3) -0.013(3)
F2 0.076(4) 0.076(4) 0.063(3) -0.013(3) 0.048(3) 0.002(3)
F3 0.089(4) 0.044(3) 0.051(3) 0.002(2) 0.036(3) 0.013(3)
S5 0.0280(10) 0.0385(11) 0.0279(9) 0.0007(8) 0.0112(8) -0.0027(8)
O11 0.022(3) 0.048(3) 0.027(2) -0.005(2) 0.009(2) 0.001(2)
O12 0.038(3) 0.049(3) 0.026(3) 0.005(2) 0.011(2) -0.007(2)
O13 0.033(3) 0.047(3) 0.039(3) 0.003(2) 0.018(2) -0.004(2)
C62 0.34(3) 0.057(9) 0.073(10) -0.001(7) 0.119(15) 0.018(13)
F4 0.351(17) 0.096(7) 0.112(7) -0.018(5) 0.121(10) -0.045(8)
F5 0.265(12) 0.110(7) 0.106(6) 0.006(5) 0.087(7) 0.015(7)
F6 0.48(2) 0.081(7) 0.46(2) -0.005(9) 0.42(2) 0.031(9)
S6 0.226(5) 0.052(2) 0.075(2) -0.0132(16) 0.065(3) -0.017(2)
O14 0.219(11) 0.059(5) 0.088(6) -0.018(4) 0.068(7) 0.016(6)
O15 0.452(19) 0.065(6) 0.129(8) -0.041(5) 0.202(11) -0.102(8)
O16 0.203(12) 0.159(10) 0.160(10) -0.085(8) 0.108(10) -0.071(9)
C63 0.052(6) 0.056(6) 0.068(6) 0.034(5) 0.030(5) 0.014(5)
F7 0.208(8) 0.086(5) 0.091(5) 0.018(4) 0.107(5) 0.048(5)
F8 0.069(4) 0.115(5) 0.149(6) 0.069(4) 0.073(4) 0.026(4)
F9 0.089(4) 0.068(4) 0.093(4) 0.040(3) 0.044(4) 0.034(3)
S7 0.0622(15) 0.0356(12) 0.0763(16) 0.0115(11) 0.0517(13) 0.0031(10)
O17 0.038(3) 0.077(4) 0.061(4) 0.013(3) 0.024(3) 0.012(3)
O18 0.071(5) 0.078(5) 0.106(5) 0.019(4) 0.051(4) -0.023(4)
O19 0.164(7) 0.043(4) 0.063(4) -0.008(3) 0.074(5) -0.007(4)
Tb1 0.02040(16) 0.02983(18) 0.02175(16) 0.00711(14) 0.01026(13) -0.00013(15)
P1 0.0203(9) 0.0278(10) 0.0260(9) 0.0095(7) 0.0123(8) 0.0013(7)
P2 0.0216(9) 0.0249(9) 0.0178(8) 0.0040(7) 0.0088(7) -0.0019(7)
S1 0.0574(15) 0.0673(17) 0.0677(16) -0.0039(13) 0.0332(14) 0.0100(12)
S2 0.0216(8) 0.0429(11) 0.0317(9) 0.0076(8) 0.0061(7) -0.0023(8)
S3 0.0483(12) 0.0325(11) 0.0312(10) 0.0039(8) 0.0190(9) 0.0061(9)
S4 0.0229(9) 0.0373(11) 0.0273(9) 0.0080(7) 0.0099(8) 0.0016(8)
C1 0.022(4) 0.031(4) 0.031(4) 0.009(3) 0.016(3) 0.003(3)
C2 0.018(3) 0.031(4) 0.023(3) 0.007(3) 0.012(3) -0.001(3)
C3 0.015(3) 0.028(4) 0.020(3) -0.002(3) 0.009(3) 0.000(3)
C4 0.020(3) 0.024(4) 0.018(3) 0.004(2) 0.013(3) 0.003(3)
C5 0.024(3) 0.022(4) 0.025(3) 0.001(3) 0.018(3) 0.002(3)
C6 0.017(3) 0.040(4) 0.016(3) 0.005(3) 0.010(3) 0.003(3)
C7 0.018(3) 0.040(4) 0.019(3) 0.007(3) 0.012(3) 0.003(3)
C8 0.018(3) 0.036(4) 0.028(4) 0.013(3) 0.007(3) -0.008(3)
C9 0.017(3) 0.026(4) 0.009(3) -0.002(2) 0.002(3) -0.007(3)
C10 0.016(3) 0.024(4) 0.014(3) -0.005(2) 0.005(3) -0.004(3)
C11 0.018(3) 0.014(3) 0.012(3) 0.000(2) 0.003(3) 0.000(2)
C12 0.014(3) 0.019(3) 0.011(3) -0.005(2) 0.003(2) -0.008(2)
C13 0.019(3) 0.026(4) 0.016(3) -0.003(3) 0.007(3) -0.002(3)
C14 0.015(3) 0.018(3) 0.016(3) -0.002(2) 0.003(3) -0.005(2)
C15 0.016(3) 0.023(4) 0.023(3) 0.001(3) 0.007(3) -0.004(3)
C16 0.025(3) 0.024(4) 0.024(3) -0.001(3) 0.013(3) 0.003(3)
C17 0.019(3) 0.019(3) 0.018(3) 0.000(2) 0.008(3) 0.000(3)
C18 0.024(3) 0.022(4) 0.024(3) -0.006(3) 0.012(3) -0.002(3)
C19 0.040(4) 0.028(4) 0.029(4) 0.003(3) 0.017(3) 0.007(3)
C23 0.017(3) 0.027(4) 0.016(3) -0.002(3) 0.006(3) -0.002(3)
C24 0.021(3) 0.038(4) 0.017(3) -0.001(3) 0.004(3) 0.011(3)
C25 0.040(5) 0.055(5) 0.031(4) -0.020(4) 0.000(4) 0.014(4)
C29 0.026(4) 0.033(4) 0.045(4) 0.011(3) 0.025(4) 0.005(3)
C30 0.031(4) 0.030(4) 0.062(5) 0.012(4) 0.031(4) 0.009(3)
C31 0.047(5) 0.034(5) 0.072(6) 0.012(4) 0.042(5) 0.007(4)
C32 0.056(6) 0.022(4) 0.090(7) -0.013(4) 0.048(6) -0.005(4)
C33 0.053(5) 0.041(5) 0.057(5) -0.014(4) 0.030(5) -0.007(4)
C34 0.034(4) 0.036(5) 0.048(5) 0.001(4) 0.021(4) -0.002(3)
C35 0.018(4) 0.035(4) 0.037(4) 0.016(3) 0.009(3) 0.000(3)
C36 0.030(4) 0.046(5) 0.055(5) 0.011(4) 0.023(4) 0.008(4)
C37 0.028(5) 0.062(6) 0.085(7) 0.022(5) 0.029(5) 0.010(4)
C38 0.027(5) 0.065(6) 0.047(5) 0.023(4) 0.004(4) -0.004(4)
C39 0.027(4) 0.063(6) 0.033(4) 0.015(4) 0.007(4) -0.012(4)
C40 0.030(4) 0.047(5) 0.031(4) 0.011(3) 0.011(3) -0.004(3)
C41 0.019(3) 0.034(4) 0.020(3) -0.004(3) 0.008(3) -0.001(3)
C42 0.029(4) 0.039(4) 0.016(3) -0.004(3) 0.007(3) 0.001(3)
C43 0.039(4) 0.033(4) 0.032(4) -0.002(3) 0.007(4) 0.007(3)
C44 0.024(4) 0.053(5) 0.032(4) -0.020(4) 0.005(3) 0.008(4)
C45 0.033(4) 0.062(6) 0.046(5) -0.012(4) 0.026(4) -0.009(4)
C46 0.032(4) 0.041(5) 0.036(4) -0.008(3) 0.022(4) -0.011(3)
C47 0.021(3) 0.023(4) 0.019(3) 0.010(3) 0.008(3) 0.004(3)
C48 0.025(4) 0.027(4) 0.019(3) -0.002(3) 0.012(3) -0.001(3)
C49 0.024(4) 0.027(4) 0.024(3) -0.002(3) 0.007(3) -0.005(3)
C50 0.022(4) 0.040(4) 0.026(4) 0.006(3) 0.009(3) 0.000(3)
C51 0.029(4) 0.035(4) 0.029(4) 0.004(3) 0.014(3) 0.008(3)
C52 0.025(4) 0.021(4) 0.019(3) 0.002(3) 0.007(3) -0.002(3)
C53 0.29(2) 0.071(9) 0.064(8) 0.018(7) 0.044(11) 0.095(11)
C54 0.061(7) 0.111(10) 0.119(10) 0.000(7) 0.043(7) 0.033(7)
C55 0.036(4) 0.045(5) 0.045(5) 0.016(4) 0.017(4) 0.001(4)
C56 0.040(5) 0.059(5) 0.031(4) 0.005(4) 0.007(4) -0.007(4)
C57 0.053(6) 0.062(6) 0.064(6) -0.019(5) 0.021(5) -0.011(5)
C58 0.066(6) 0.083(7) 0.061(6) -0.015(5) 0.042(5) 0.005(5)
C59 0.030(4) 0.040(4) 0.035(4) 0.003(3) 0.015(3) -0.002(3)
C60 0.026(4) 0.040(5) 0.047(5) 0.010(3) 0.017(4) -0.001(3)
O1 0.020(2) 0.029(3) 0.020(2) 0.0015(18) 0.0084(19) -0.0015(19)
O2 0.020(2) 0.044(3) 0.020(2) 0.012(2) 0.008(2) -0.002(2)
O3 0.017(2) 0.048(3) 0.017(2) 0.0107(19) 0.0067(19) -0.003(2)
O4 0.018(2) 0.027(2) 0.015(2) 0.0006(17) 0.0058(18) 0.0056(18)
O5 0.027(3) 0.049(3) 0.042(3) -0.005(2) 0.016(2) 0.008(2)
O6 0.024(3) 0.046(3) 0.032(3) 0.005(2) 0.012(2) 0.002(2)
O7 0.025(2) 0.032(3) 0.025(2) 0.0094(19) 0.013(2) 0.001(2)
O8 0.027(3) 0.035(3) 0.024(2) 0.004(2) 0.008(2) 0.005(2)
O9 0.025(3) 0.042(3) 0.027(2) 0.009(2) 0.011(2) 0.000(2)
O10 0.029(3) 0.038(3) 0.022(2) 0.009(2) 0.011(2) -0.004(2)

loop_
_atom_type_symbol
_atom_type_description
_atom_type_scat_dispersion_real
_atom_type_scat_dispersion_imag
_atom_type_scat_source
C C 0.0033 0.0016 'International Tables Vol C Tables 4.2.6.8 and 6.1.1.4'
H H 0.0000 0.0000 'International Tables Vol C Tables 4.2.6.8 and 6.1.1.4'
O O 0.0106 0.0060 'International Tables Vol C Tables 4.2.6.8 and 6.1.1.4'
F F 0.0171 0.0103 'International Tables Vol C Tables 4.2.6.8 and 6.1.1.4'
P P 0.1023 0.0942 'International Tables Vol C Tables 4.2.6.8 and 6.1.1.4'
S S 0.1246 0.1234 'International Tables Vol C Tables 4.2.6.8 and 6.1.1.4'
Tb Tb -0.1723 4.1537 'International Tables Vol C Tables 4.2.6.8 and 6.1.1.4'
N N 0.0061 0.0033 'International Tables Vol C Tables 4.2.6.8 and 6.1.1.4'

loop_
_geom_angle_atom_site_label_1
_geom_angle_atom_site_label_2
_geom_angle_atom_site_label_3
_geom_angle
_geom_angle_site_symmetry_1
_geom_angle_site_symmetry_3
_geom_angle_publ_flag
C70 N1 C70 79.1(12) . 2_656 ?
C71 C70 N1 173.6(13) . . ?
C71 C70 C70 124.4(9) . 2_656 ?
N1 C70 C70 50.4(6) . 2_656 ?
C73 C72 N2 173(3) . . ?
N3 C74 C75 174.8(18) . . ?
N4 C76 C77 180.000(10) . . ?
F1 C61 F3 108.5(7) . . ?
F1 C61 F2 108.2(6) . . ?
F3 C61 F2 106.2(7) . . ?
F1 C61 S5 110.8(6) . . ?
F3 C61 S5 112.3(5) . . ?
F2 C61 S5 110.6(6) . . ?
O12 S5 O13 115.5(3) . . ?
O12 S5 O11 114.9(3) . . ?
O13 S5 O11 114.0(3) . . ?
O12 S5 C61 104.8(3) . . ?
O13 S5 C61 103.6(4) . . ?
O11 S5 C61 101.8(3) . . ?
S5 O11 Tb1 134.5(3) . . ?
F4 C62 F5 108.7(18) . . ?
F4 C62 F6 100.4(13) . . ?
F5 C62 F6 106.3(17) . . ?
F4 C62 S6 114.7(14) . . ?
F5 C62 S6 115.3(10) . . ?
F6 C62 S6 110.2(15) . . ?
O15 S6 O16 119.6(8) . . ?
O15 S6 O14 109.2(8) . . ?
O16 S6 O14 110.5(6) . . ?
O15 S6 C62 105.6(6) . . ?
O16 S6 C62 109.4(10) . . ?
O14 S6 C62 100.7(8) . . ?
F8 C63 F9 108.9(8) . . ?
F8 C63 F7 106.5(8) . . ?
F9 C63 F7 106.0(8) . . ?
F8 C63 S7 112.8(7) . . ?
F9 C63 S7 110.6(6) . . ?
F7 C63 S7 111.7(7) . . ?
O18 S7 O17 117.7(4) . . ?
O18 S7 O19 113.6(4) . . ?
O17 S7 O19 114.5(4) . . ?
O18 S7 C63 102.9(4) . . ?
O17 S7 C63 103.5(4) . . ?
O19 S7 C63 101.7(5) . . ?
O10 Tb1 O7 175.60(15) . . ?
O10 Tb1 O5 86.68(17) . . ?
O7 Tb1 O5 93.21(16) . . ?
O10 Tb1 O9 78.77(15) . . ?
O7 Tb1 O9 98.83(15) . . ?
O5 Tb1 O9 143.19(16) . . ?
O10 Tb1 O6 90.26(15) . . ?
O7 Tb1 O6 93.88(15) . . ?
O5 Tb1 O6 71.61(16) . . ?
O9 Tb1 O6 141.10(16) . . ?
O10 Tb1 O8 100.65(16) . . ?
O7 Tb1 O8 82.08(15) . . ?
O5 Tb1 O8 142.82(15) . . ?
O9 Tb1 O8 73.63(15) . . ?
O6 Tb1 O8 71.96(15) . . ?
O10 Tb1 O11 88.18(15) . . ?
O7 Tb1 O11 87.61(15) . . ?
O5 Tb1 O11 71.81(15) . . ?
O9 Tb1 O11 74.09(15) . . ?
O6 Tb1 O11 143.42(15) . . ?
O8 Tb1 O11 144.03(15) . . ?
O7 P1 C29 111.7(3) . . ?
O7 P1 C35 111.8(3) . . ?
C29 P1 C35 107.7(3) . . ?
O7 P1 C1 108.4(3) . . ?
C29 P1 C1 106.7(3) . . ?
C35 P1 C1 110.4(3) . . ?
O10 P2 C47 107.7(3) . . ?
O10 P2 C41 110.4(3) . . ?
C47 P2 C41 107.5(3) . . ?
O10 P2 C15 110.2(3) . . ?
C47 P2 C15 112.2(3) . . ?
C41 P2 C15 108.8(3) . . ?
C53 S1 O5 98.7(5) . . ?
C53 S1 C54 101.1(7) . . ?
O5 S1 C54 103.6(4) . . ?
O6 S2 C55 103.5(3) . . ?
O6 S2 C56 103.5(3) . . ?
C55 S2 C56 99.3(4) . . ?
O8 S3 C57 105.9(4) . . ?
O8 S3 C58 104.3(3) . . ?
C57 S3 C58 95.9(4) . . ?
O9 S4 C60 104.9(3) . . ?
O9 S4 C59 104.9(3) . . ?
C60 S4 C59 100.8(3) . . ?
C2 C1 P1 113.0(4) . . ?
C7 C2 C3 118.1(6) . . ?
C7 C2 C1 120.5(5) . . ?
C3 C2 C1 120.9(6) . . ?
O1 C3 C2 117.5(5) . . ?
O1 C3 C4 120.0(5) . . ?
C2 C3 C4 122.3(5) . . ?
C5 C4 C3 117.8(5) . . ?
C5 C4 C17 122.0(5) . . ?
C3 C4 C17 120.2(5) . . ?
C4 C5 C6 121.4(6) . . ?
C7 C6 C5 118.4(6) . . ?
C7 C6 C23 120.8(5) . 5_666 ?
C5 C6 C23 120.8(6) . 5_666 ?
C2 C7 C6 121.9(5) . . ?
C2 C7 O2 117.6(5) . . ?
C6 C7 O2 120.3(5) . . ?
O2 C8 O3 113.2(5) 5_666 . ?
O3 C9 C10 120.0(5) . . ?
O3 C9 C14 118.1(5) . . ?
C10 C9 C14 122.0(5) . . ?
C9 C10 C11 118.4(5) . . ?
C9 C10 C23 119.6(5) . . ?
C11 C10 C23 121.8(5) . . ?
C12 C11 C10 121.5(5) . . ?
C11 C12 C13 119.0(5) . . ?
C11 C12 C17 121.8(5) . 6_565 ?
C13 C12 C17 119.0(5) . 6_565 ?
C12 C13 O4 121.4(5) . . ?
C12 C13 C14 122.1(5) . . ?
O4 C13 C14 116.4(5) . . ?
C9 C14 C13 116.7(5) . . ?
C9 C14 C15 120.7(5) . . ?
C13 C14 C15 122.5(5) . . ?
C14 C15 P2 113.8(4) . . ?
O1 C16 O4 113.1(5) 6_565 . ?
C4 C17 C12 108.6(4) . 6_566 ?
C4 C17 C18 114.8(5) . . ?
C12 C17 C18 113.4(5) 6_566 . ?
C19 C18 C17 112.6(5) . . ?
C18 C19 C20A 114.9(6) . . ?
C21A C20A C19 115.4(9) . . ?
C20A C21A C22A 116.4(15) . . ?
C10 C23 C6 108.3(5) . 5_666 ?
C10 C23 C24 114.6(5) . . ?
C6 C23 C24 114.2(5) 5_666 . ?
C25 C24 C23 111.8(5) . . ?
C24 C25 C26 112.5(7) . . ?
C27 C26 C25 103.9(10) . . ?
C28 C27 C26 112.5(14) . . ?
C34 C29 C30 118.8(7) . . ?
C34 C29 P1 120.2(5) . . ?
C30 C29 P1 120.8(6) . . ?
C31 C30 C29 121.1(8) . . ?
C30 C31 C32 118.8(7) . . ?
C31 C32 C33 122.2(7) . . ?
C34 C33 C32 118.2(8) . . ?
C33 C34 C29 120.8(7) . . ?
C36 C35 C40 119.4(7) . . ?
C36 C35 P1 116.8(6) . . ?
C40 C35 P1 123.6(5) . . ?
C35 C36 C37 118.7(8) . . ?
C38 C37 C36 120.2(8) . . ?
C39 C38 C37 121.4(8) . . ?
C38 C39 C40 120.0(8) . . ?
C39 C40 C35 120.2(7) . . ?
C46 C41 C42 119.0(6) . . ?
C46 C41 P2 118.9(5) . . ?
C42 C41 P2 122.2(5) . . ?
C43 C42 C41 120.9(6) . . ?
C44 C43 C42 119.8(7) . . ?
C43 C44 C45 119.6(7) . . ?
C44 C45 C46 120.7(7) . . ?
C41 C46 C45 120.0(7) . . ?
C52 C47 C48 118.8(6) . . ?
C52 C47 P2 121.9(5) . . ?
C48 C47 P2 118.4(5) . . ?
C49 C48 C47 120.9(6) . . ?
C50 C49 C48 119.6(6) . . ?
C49 C50 C51 120.5(6) . . ?
C52 C51 C50 120.5(6) . . ?
C51 C52 C47 119.7(6) . . ?
C3 O1 C16 118.0(4) . 6_566 ?
C7 O2 C8 118.2(4) . 5_666 ?
C9 O3 C8 114.1(4) . . ?
C13 O4 C16 116.1(4) . . ?
S1 O5 Tb1 145.3(3) . . ?
S2 O6 Tb1 130.7(3) . . ?
P1 O7 Tb1 157.9(3) . . ?
S3 O8 Tb1 126.9(2) . . ?
S4 O9 Tb1 146.7(2) . . ?
P2 O10 Tb1 160.4(3) . . ?

loop_
_geom_bond_atom_site_label_1
_geom_bond_atom_site_label_2
_geom_bond_distance
_geom_bond_site_symmetry_2
_geom_bond_publ_flag
N1 C70 1.566(16) . ?
N1 C70 1.566(16) 2_656 ?
C70 C71 1.322(19) . ?
C70 C70 2.00(3) 2_656 ?
N2 C72 1.25(2) . ?
C72 C73 1.19(3) . ?
N3 C74 0.997(15) . ?
C74 C75 1.43(3) . ?
N4 C76 1.113(13) . ?
C76 C77 1.50(2) . ?
C61 F1 1.325(9) . ?
C61 F3 1.335(9) . ?
C61 F2 1.348(9) . ?
C61 S5 1.820(8) . ?
S5 O12 1.430(5) . ?
S5 O13 1.437(5) . ?
S5 O11 1.458(4) . ?
O11 Tb1 2.407(4) . ?
C62 F4 1.31(2) . ?
C62 F5 1.313(13) . ?
C62 F6 1.32(2) . ?
C62 S6 1.766(14) . ?
S6 O15 1.353(9) . ?
S6 O16 1.407(12) . ?
S6 O14 1.550(10) . ?
C63 F8 1.304(10) . ?
C63 F9 1.343(9) . ?
C63 F7 1.344(11) . ?
C63 S7 1.788(9) . ?
S7 O18 1.415(6) . ?
S7 O17 1.433(6) . ?
S7 O19 1.467(6) . ?
Tb1 O10 2.246(4) . ?
Tb1 O7 2.249(4) . ?
Tb1 O5 2.315(4) . ?
Tb1 O9 2.322(4) . ?
Tb1 O6 2.333(4) . ?
Tb1 O8 2.373(4) . ?
P1 O7 1.520(4) . ?
P1 C29 1.766(7) . ?
P1 C35 1.791(7) . ?
P1 C1 1.827(6) . ?
P2 O10 1.510(4) . ?
P2 C47 1.785(6) . ?
P2 C41 1.789(7) . ?
P2 C15 1.821(6) . ?
S1 C53 1.478(14) . ?
S1 O5 1.497(5) . ?
S1 C54 1.830(10) . ?
S2 O6 1.540(5) . ?
S2 C55 1.788(7) . ?
S2 C56 1.786(7) . ?
S3 O8 1.521(4) . ?
S3 C57 1.763(8) . ?
S3 C58 1.789(8) . ?
S4 O9 1.515(4) . ?
S4 C60 1.773(7) . ?
S4 C59 1.780(6) . ?
C1 C2 1.511(8) . ?
C2 C7 1.391(8) . ?
C2 C3 1.398(8) . ?
C3 O1 1.395(7) . ?
C3 C4 1.402(8) . ?
C4 C5 1.398(8) . ?
C4 C17 1.500(7) . ?
C5 C6 1.411(8) . ?
C6 C7 1.393(9) . ?
C6 C23 1.524(8) 5_666 ?
C7 O2 1.405(7) . ?
C8 O2 1.425(7) 5_666 ?
C8 O3 1.426(7) . ?
C9 O3 1.386(6) . ?
C9 C10 1.393(8) . ?
C9 C14 1.404(8) . ?
C10 C11 1.403(8) . ?
C10 C23 1.518(8) . ?
C11 C12 1.369(8) . ?
C12 C13 1.391(8) . ?
C12 C17 1.530(7) 6_565 ?
C13 O4 1.398(7) . ?
C13 C14 1.408(8) . ?
C14 C15 1.511(8) . ?
C16 O1 1.416(7) 6_565 ?
C16 O4 1.413(7) . ?
C17 C12 1.530(7) 6_566 ?
C17 C18 1.536(8) . ?
C18 C19 1.507(8) . ?
C19 C20A 1.515(10) . ?
C20A C21A 1.456(17) . ?
C21A C22A 1.47(3) . ?
C21B C22B 1.52(2) . ?
C23 C6 1.524(8) 5_666 ?
C23 C24 1.527(8) . ?
C24 C25 1.513(9) . ?
C25 C26 1.608(14) . ?
C26 C27 1.563(17) . ?
C27 C28 1.390(19) . ?
C29 C34 1.400(9) . ?
C29 C30 1.399(9) . ?
C30 C31 1.379(10) . ?
C31 C32 1.380(11) . ?
C32 C33 1.394(11) . ?
C33 C34 1.392(10) . ?
C35 C36 1.394(9) . ?
C35 C40 1.405(10) . ?
C36 C37 1.413(10) . ?
C37 C38 1.378(12) . ?
C38 C39 1.346(11) . ?
C39 C40 1.396(9) . ?
C41 C46 1.378(8) . ?
C41 C42 1.393(9) . ?
C42 C43 1.379(9) . ?
C43 C44 1.380(10) . ?
C44 C45 1.380(10) . ?
C45 C46 1.386(10) . ?
C47 C52 1.397(8) . ?
C47 C48 1.401(8) . ?
C48 C49 1.370(8) . ?
C49 C50 1.363(9) . ?
C50 C51 1.396(9) . ?
C51 C52 1.362(9) . ?
O1 C16 1.416(7) 6_566 ?
O2 C8 1.425(7) 5_666 ?

loop_
_geom_torsion_atom_site_label_1
_geom_torsion_atom_site_label_2
_geom_torsion_atom_site_label_3
_geom_torsion_atom_site_label_4
_geom_torsion
_geom_torsion_site_symmetry_1
_geom_torsion_site_symmetry_2
_geom_torsion_site_symmetry_3
_geom_torsion_site_symmetry_4
_geom_torsion_publ_flag
C70 N1 C70 C71 38(12) 2_656 . . . ?
F1 C61 S5 O12 -58.9(6) . . . . ?
F3 C61 S5 O12 179.6(5) . . . . ?
F2 C61 S5 O12 61.1(6) . . . . ?
F1 C61 S5 O13 62.6(6) . . . . ?
F3 C61 S5 O13 -58.9(6) . . . . ?
F2 C61 S5 O13 -177.4(5) . . . . ?
F1 C61 S5 O11 -178.9(5) . . . . ?
F3 C61 S5 O11 59.7(6) . . . . ?
F2 C61 S5 O11 -58.8(6) . . . . ?
O12 S5 O11 Tb1 86.7(4) . . . . ?
O13 S5 O11 Tb1 -49.9(5) . . . . ?
C61 S5 O11 Tb1 -160.7(4) . . . . ?
F4 C62 S6 O15 -46.0(17) . . . . ?
F5 C62 S6 O15 -173.4(17) . . . . ?
F6 C62 S6 O15 66(2) . . . . ?
F4 C62 S6 O16 -175.9(13) . . . . ?
F5 C62 S6 O16 57(2) . . . . ?
F6 C62 S6 O16 -63.6(17) . . . . ?
F4 C62 S6 O14 67.7(13) . . . . ?
F5 C62 S6 O14 -60(2) . . . . ?
F6 C62 S6 O14 180.0(16) . . . . ?
F8 C63 S7 O18 178.1(7) . . . . ?
F9 C63 S7 O18 -59.6(8) . . . . ?
F7 C63 S7 O18 58.1(7) . . . . ?
F8 C63 S7 O17 55.0(8) . . . . ?
F9 C63 S7 O17 177.3(7) . . . . ?
F7 C63 S7 O17 -65.0(7) . . . . ?
F8 C63 S7 O19 -64.1(7) . . . . ?
F9 C63 S7 O19 58.2(8) . . . . ?
F7 C63 S7 O19 176.0(6) . . . . ?
S5 O11 Tb1 O10 -101.7(4) . . . . ?
S5 O11 Tb1 O7 77.0(4) . . . . ?
S5 O11 Tb1 O5 171.2(4) . . . . ?
S5 O11 Tb1 O9 -22.9(4) . . . . ?
S5 O11 Tb1 O6 170.3(3) . . . . ?
S5 O11 Tb1 O8 4.0(5) . . . . ?
O7 P1 C1 C2 140.9(4) . . . . ?
C29 P1 C1 C2 20.4(5) . . . . ?
C35 P1 C1 C2 -96.3(5) . . . . ?
P1 C1 C2 C7 -83.7(6) . . . . ?
P1 C1 C2 C3 88.5(6) . . . . ?
C7 C2 C3 O1 175.6(5) . . . . ?
C1 C2 C3 O1 3.2(8) . . . . ?
C7 C2 C3 C4 1.1(9) . . . . ?
C1 C2 C3 C4 -171.3(6) . . . . ?
O1 C3 C4 C5 -174.7(5) . . . . ?
C2 C3 C4 C5 -0.3(8) . . . . ?
O1 C3 C4 C17 6.6(8) . . . . ?
C2 C3 C4 C17 -179.1(5) . . . . ?
C3 C4 C5 C6 0.4(8) . . . . ?
C17 C4 C5 C6 179.1(5) . . . . ?
C4 C5 C6 C7 -1.1(9) . . . . ?
C4 C5 C6 C23 178.9(5) . . . 5_666 ?
C3 C2 C7 C6 -1.9(9) . . . . ?
C1 C2 C7 C6 170.5(6) . . . . ?
C3 C2 C7 O2 -177.0(5) . . . . ?
C1 C2 C7 O2 -4.6(9) . . . . ?
C5 C6 C7 C2 1.9(9) . . . . ?
C23 C6 C7 C2 -178.1(6) 5_666 . . . ?
C5 C6 C7 O2 176.9(5) . . . . ?
C23 C6 C7 O2 -3.2(8) 5_666 . . . ?
O3 C9 C10 C11 -177.9(5) . . . . ?
C14 C9 C10 C11 2.1(8) . . . . ?
O3 C9 C10 C23 -2.3(8) . . . . ?
C14 C9 C10 C23 177.6(5) . . . . ?
C9 C10 C11 C12 0.3(8) . . . . ?
C23 C10 C11 C12 -175.2(5) . . . . ?
C10 C11 C12 C13 0.3(8) . . . . ?
C10 C11 C12 C17 176.1(5) . . . 6_565 ?
C11 C12 C13 O4 -179.8(5) . . . . ?
C17 C12 C13 O4 4.3(8) 6_565 . . . ?
C11 C12 C13 C14 -3.3(8) . . . . ?
C17 C12 C13 C14 -179.2(5) 6_565 . . . ?
O3 C9 C14 C13 175.2(5) . . . . ?
C10 C9 C14 C13 -4.8(8) . . . . ?
O3 C9 C14 C15 -7.9(8) . . . . ?
C10 C9 C14 C15 172.1(5) . . . . ?
C12 C13 C14 C9 5.4(8) . . . . ?
O4 C13 C14 C9 -177.9(5) . . . . ?
C12 C13 C14 C15 -171.4(5) . . . . ?
O4 C13 C14 C15 5.2(8) . . . . ?
C9 C14 C15 P2 -92.7(6) . . . . ?
C13 C14 C15 P2 84.0(6) . . . . ?
O10 P2 C15 C14 153.7(4) . . . . ?
C47 P2 C15 C14 -86.3(5) . . . . ?
C41 P2 C15 C14 32.5(5) . . . . ?
C5 C4 C17 C12 -94.8(6) . . . 6_566 ?
C3 C4 C17 C12 83.9(6) . . . 6_566 ?
C5 C4 C17 C18 33.3(8) . . . . ?
C3 C4 C17 C18 -148.0(5) . . . . ?
C4 C17 C18 C19 170.0(5) . . . . ?
C12 C17 C18 C19 -64.4(7) 6_566 . . . ?
C17 C18 C19 C20A 176.0(5) . . . . ?
C18 C19 C20A C21A -176.5(9) . . . . ?
C19 C20A C21A C22A -171.3(14) . . . . ?
C9 C10 C23 C6 -88.0(6) . . . 5_666 ?
C11 C10 C23 C6 87.4(6) . . . 5_666 ?
C9 C10 C23 C24 143.2(5) . . . . ?
C11 C10 C23 C24 -41.4(7) . . . . ?
C10 C23 C24 C25 -66.6(7) . . . . ?
C6 C23 C24 C25 167.6(6) 5_666 . . . ?
C23 C24 C25 C26 -178.6(7) . . . . ?
C24 C25 C26 C27 76.1(11) . . . . ?
C25 C26 C27 C28 169.9(13) . . . . ?
O7 P1 C29 C34 -18.2(6) . . . . ?
C35 P1 C29 C34 -141.4(5) . . . . ?
C1 P1 C29 C34 100.1(5) . . . . ?
O7 P1 C29 C30 167.3(5) . . . . ?
C35 P1 C29 C30 44.1(6) . . . . ?
C1 P1 C29 C30 -74.4(6) . . . . ?
C34 C29 C30 C31 -2.8(10) . . . . ?
P1 C29 C30 C31 171.8(5) . . . . ?
C29 C30 C31 C32 2.0(10) . . . . ?
C30 C31 C32 C33 0.2(11) . . . . ?
C31 C32 C33 C34 -1.5(12) . . . . ?
C32 C33 C34 C29 0.7(11) . . . . ?
C30 C29 C34 C33 1.4(10) . . . . ?
P1 C29 C34 C33 -173.2(6) . . . . ?
O7 P1 C35 C36 -75.9(6) . . . . ?
C29 P1 C35 C36 47.2(6) . . . . ?
C1 P1 C35 C36 163.3(5) . . . . ?
O7 P1 C35 C40 99.2(6) . . . . ?
C29 P1 C35 C40 -137.7(6) . . . . ?
C1 P1 C35 C40 -21.6(7) . . . . ?
C40 C35 C36 C37 0.1(10) . . . . ?
P1 C35 C36 C37 175.4(6) . . . . ?
C35 C36 C37 C38 0.3(11) . . . . ?
C36 C37 C38 C39 -0.9(12) . . . . ?
C37 C38 C39 C40 1.1(12) . . . . ?
C38 C39 C40 C35 -0.6(10) . . . . ?
C36 C35 C40 C39 0.0(10) . . . . ?
P1 C35 C40 C39 -174.9(5) . . . . ?
O10 P2 C41 C46 -16.5(6) . . . . ?
C47 P2 C41 C46 -133.7(5) . . . . ?
C15 P2 C41 C46 104.6(5) . . . . ?
O10 P2 C41 C42 164.3(5) . . . . ?
C47 P2 C41 C42 47.1(6) . . . . ?
C15 P2 C41 C42 -74.6(6) . . . . ?
C46 C41 C42 C43 0.4(9) . . . . ?
P2 C41 C42 C43 179.6(5) . . . . ?
C41 C42 C43 C44 -0.2(10) . . . . ?
C42 C43 C44 C45 0.3(10) . . . . ?
C43 C44 C45 C46 -0.7(11) . . . . ?
C42 C41 C46 C45 -0.8(10) . . . . ?
P2 C41 C46 C45 179.9(5) . . . . ?
C44 C45 C46 C41 1.0(10) . . . . ?
O10 P2 C47 C52 86.9(5) . . . . ?
C41 P2 C47 C52 -154.2(5) . . . . ?
C15 P2 C47 C52 -34.6(6) . . . . ?
O10 P2 C47 C48 -81.7(5) . . . . ?
C41 P2 C47 C48 37.2(5) . . . . ?
C15 P2 C47 C48 156.8(5) . . . . ?
C52 C47 C48 C49 2.4(9) . . . . ?
P2 C47 C48 C49 171.4(5) . . . . ?
C47 C48 C49 C50 -1.2(9) . . . . ?
C48 C49 C50 C51 -1.0(10) . . . . ?
C49 C50 C51 C52 2.0(10) . . . . ?
C50 C51 C52 C47 -0.8(9) . . . . ?
C48 C47 C52 C51 -1.4(9) . . . . ?
P2 C47 C52 C51 -170.0(5) . . . . ?
C2 C3 O1 C16 103.5(6) . . . 6_566 ?
C4 C3 O1 C16 -81.8(7) . . . 6_566 ?
C2 C7 O2 C8 -107.9(6) . . . 5_666 ?
C6 C7 O2 C8 76.9(7) . . . 5_666 ?
C10 C9 O3 C8 82.1(7) . . . . ?
C14 C9 O3 C8 -97.9(6) . . . . ?
O2 C8 O3 C9 -96.3(6) 5_666 . . . ?
C12 C13 O4 C16 -81.5(7) . . . . ?
C14 C13 O4 C16 101.8(6) . . . . ?
O1 C16 O4 C13 91.8(6) 6_565 . . . ?
C53 S1 O5 Tb1 86.7(8) . . . . ?
C54 S1 O5 Tb1 -169.5(6) . . . . ?
O10 Tb1 O5 S1 -89.8(6) . . . . ?
O7 Tb1 O5 S1 85.8(5) . . . . ?
O9 Tb1 O5 S1 -23.6(7) . . . . ?
O6 Tb1 O5 S1 178.8(6) . . . . ?
O8 Tb1 O5 S1 166.9(4) . . . . ?
O11 Tb1 O5 S1 -0.6(5) . . . . ?
C55 S2 O6 Tb1 86.6(4) . . . . ?
C56 S2 O6 Tb1 -170.2(4) . . . . ?
O10 Tb1 O6 S2 -79.8(3) . . . . ?
O7 Tb1 O6 S2 98.7(3) . . . . ?
O5 Tb1 O6 S2 6.6(3) . . . . ?
O9 Tb1 O6 S2 -152.1(3) . . . . ?
O8 Tb1 O6 S2 179.1(4) . . . . ?
O11 Tb1 O6 S2 7.5(5) . . . . ?
C29 P1 O7 Tb1 -119.4(7) . . . . ?
C35 P1 O7 Tb1 1.4(8) . . . . ?
C1 P1 O7 Tb1 123.4(7) . . . . ?
O10 Tb1 O7 P1 144.5(18) . . . . ?
O5 Tb1 O7 P1 56.0(7) . . . . ?
O9 Tb1 O7 P1 -158.9(7) . . . . ?
O6 Tb1 O7 P1 -15.8(7) . . . . ?
O8 Tb1 O7 P1 -87.0(7) . . . . ?
O11 Tb1 O7 P1 127.6(7) . . . . ?
C57 S3 O8 Tb1 106.6(4) . . . . ?
C58 S3 O8 Tb1 -152.8(4) . . . . ?
O10 Tb1 O8 S3 -130.8(3) . . . . ?
O7 Tb1 O8 S3 52.7(3) . . . . ?
O5 Tb1 O8 S3 -32.1(5) . . . . ?
O9 Tb1 O8 S3 154.4(3) . . . . ?
O6 Tb1 O8 S3 -44.0(3) . . . . ?
O11 Tb1 O8 S3 127.4(3) . . . . ?
C60 S4 O9 Tb1 101.1(5) . . . . ?
C59 S4 O9 Tb1 -4.6(6) . . . . ?
O10 Tb1 O9 S4 -159.8(5) . . . . ?
O7 Tb1 O9 S4 24.0(5) . . . . ?
O5 Tb1 O9 S4 131.6(5) . . . . ?
O6 Tb1 O9 S4 -83.6(6) . . . . ?
O8 Tb1 O9 S4 -55.0(5) . . . . ?
O11 Tb1 O9 S4 108.9(5) . . . . ?
C47 P2 O10 Tb1 -162.1(8) . . . . ?
C41 P2 O10 Tb1 80.8(9) . . . . ?
C15 P2 O10 Tb1 -39.4(9) . . . . ?
O7 Tb1 O10 P2 46(3) . . . . ?
O5 Tb1 O10 P2 134.4(9) . . . . ?
O9 Tb1 O10 P2 -11.7(8) . . . . ?
O6 Tb1 O10 P2 -154.1(8) . . . . ?
O8 Tb1 O10 P2 -82.4(8) . . . . ?
O11 Tb1 O10 P2 62.5(8) . . . . ?
